data_4024132
loop_
_publ_author_name
'Kenneth K. Laali'
'Takao Okazaki'
'Scott D. Bunge'

_publ_contact_author_address
;Department of Chemistry
Kent State University
Kent, Ohio 44242
;
_publ_contact_author_email klaali@kent.edu
_publ_contact_author_fax 330-6723816
_publ_contact_author_name 'Kenneth K. Laali'
_publ_contact_author_phone 330-6722988
_publ_section_title
;
 N-(Trifluoromethylsulfonyl)aryloxytrifluoromethylsulfoximines
 [ArO-SO(CF~3~)=NTf and N-Aryltriflimides Ar-N(Tf)~2~ by Thermal
 and Photolytic Dediazoniation of [ArN~2~][BF~4~] in [BMIM][Tf~2~N]
 Ionic Liquid: Exploiting the Ambident Nucleophilic Character of a
 "Nonnucleophilic" Anion
;
_journal_name_full 'Journal of Organic Chemistry'
_journal_page_first 6758
_journal_page_last 6762
_journal_paper_doi 10.1021/jo0708801
_journal_volume 72
_journal_year 2007
_chemical_formula_sum 'C11 H11 F6 N O4 S2'
_chemical_formula_weight 399.33
_chemical_name_common 'Mesityl-O-S(O)(CF3)=N-SO2CF3 (3g)'
_space_group_IT_number 14
_symmetry_cell_setting monoclinic
_symmetry_space_group_name_Hall '-P 2ybc'
_symmetry_space_group_name_H-M 'P 1 21/c 1'
_atom_sites_solution_hydrogens geom
_atom_sites_solution_primary direct
_atom_sites_solution_secondary difmap
_audit_creation_method SHELXL-97
_cell_angle_alpha 90.00
_cell_angle_beta 95.256(8)
_cell_angle_gamma 90.00
_cell_formula_units_Z 4
_cell_length_a 12.407(6)
_cell_length_b 8.095(4)
_cell_length_c 15.533(7)
_cell_measurement_reflns_used 1736
_cell_measurement_temperature 100(2)
_cell_measurement_theta_max 21.41
_cell_measurement_theta_min 2.63
_cell_volume 1553.6(12)
_computing_cell_refinement 'Bruker SMART'
_computing_data_collection 'Bruker SMART'
_computing_data_reduction 'Bruker SAINT'
_computing_molecular_graphics 'Bruker SHELXTL'
_computing_publication_material 'Bruker SHELXTL'
_computing_structure_refinement 'SHELXL-97 (Sheldrick, 1997)'
_computing_structure_solution 'SHELXS-97 (Sheldrick, 1990)'
_diffrn_ambient_temperature 100(2)
_diffrn_measured_fraction_theta_full 0.999
_diffrn_measured_fraction_theta_max 0.999
_diffrn_measurement_device_type 'CCD area detector'
_diffrn_measurement_method 'phi and omega scans'
_diffrn_radiation_monochromator graphite
_diffrn_radiation_source 'fine-focus sealed tube'
_diffrn_radiation_type MoK\a
_diffrn_radiation_wavelength 0.71073
_diffrn_reflns_av_R_equivalents 0.0881
_diffrn_reflns_av_sigmaI/netI 0.0691
_diffrn_reflns_limit_h_max 14
_diffrn_reflns_limit_h_min -14
_diffrn_reflns_limit_k_max 9
_diffrn_reflns_limit_k_min -9
_diffrn_reflns_limit_l_max 18
_diffrn_reflns_limit_l_min -18
_diffrn_reflns_number 11808
_diffrn_reflns_theta_full 25.05
_diffrn_reflns_theta_max 25.05
_diffrn_reflns_theta_min 1.65
_exptl_absorpt_coefficient_mu 0.426
_exptl_absorpt_correction_T_max 0.9667
_exptl_absorpt_correction_T_min 0.9196
_exptl_absorpt_correction_type multi-scan
_exptl_absorpt_process_details SADABS
_exptl_crystal_colour colorless
_exptl_crystal_density_diffrn 1.707
_exptl_crystal_density_meas ?
_exptl_crystal_density_method .
_exptl_crystal_description irregular
_exptl_crystal_F_000 808
_exptl_crystal_size_max 0.20
_exptl_crystal_size_mid 0.10
_exptl_crystal_size_min 0.08
_refine_diff_density_max 2.280
_refine_diff_density_min -0.922
_refine_diff_density_rms 0.123
_refine_ls_extinction_method none
_refine_ls_goodness_of_fit_ref 1.035
_refine_ls_hydrogen_treatment constr
_refine_ls_matrix_type full
_refine_ls_number_parameters 220
_refine_ls_number_reflns 2757
_refine_ls_number_restraints 0
_refine_ls_restrained_S_all 1.035
_refine_ls_R_factor_all 0.1252
_refine_ls_R_factor_gt 0.0816
_refine_ls_shift/su_max 0.000
_refine_ls_shift/su_mean 0.000
_refine_ls_structure_factor_coef Fsqd
_refine_ls_weighting_details 'calc w=1/[\s^2^(Fo^2^)+(0.1039P)^2^+10.7696P] where P=(Fo^2^+2Fc^2^)/3'
_refine_ls_weighting_scheme calc
_refine_ls_wR_factor_gt 0.2050
_refine_ls_wR_factor_ref 0.2362
_reflns_number_gt 1813
_reflns_number_total 2757
_reflns_threshold_expression >2sigma(I)
_cod_data_source_file jo0708801-File003.cif
_cod_data_source_block sad
_cod_depositor_comments
;
The following automatic conversions were performed:
'_symmetry_cell_setting' value 'Monoclinic' changed to 'monoclinic'
according to '/home/saulius/struct/CIF-dictionaries/cif_core.dic'
dictionary named 'cif_core.dic' version 2.4.1 from
2010-06-29.

'_exptl_absorpt_correction_type' value 'MULTI-SCAN' changed
to 'multi-scan' according to
'/home/saulius/struct/CIF-dictionaries/cif_core.dic' dictionary named
'cif_core.dic' version 2.4.1 from 2010-06-29.

Automatic conversion script
Id: cif_fix_enum 1527 2010-12-29 10:47:43Z saulius 
;
_cod_original_sg_symbol_H-M 'P 21/c'
_cod_database_code 4024132

loop_
_symmetry_equiv_pos_as_xyz
'x, y, z'
'-x, y+1/2, -z+1/2'
'-x, -y, -z'
'x, -y-1/2, z-1/2'

loop_
_atom_site_label
_atom_site_type_symbol
_atom_site_fract_x
_atom_site_fract_y
_atom_site_fract_z
_atom_site_U_iso_or_equiv
_atom_site_adp_type
_atom_site_occupancy
_atom_site_symmetry_multiplicity
_atom_site_calc_flag
_atom_site_refinement_flags
_atom_site_disorder_assembly
_atom_site_disorder_group
S1 S 0.77976(13) 0.4572(2) 0.19668(10) 0.0257(5) Uani 1 1 d . . .
S2 S 0.81157(14) 0.2073(3) 0.07673(12) 0.0351(5) Uani 1 1 d . . .
N1 N 0.7784(5) 0.3774(8) 0.1006(4) 0.0370(15) Uani 1 1 d . . .
O1 O 0.6937(4) 0.5714(8) 0.1931(3) 0.0447(14) Uani 1 1 d . . .
O2 O 0.7951(6) 0.3431(8) 0.2640(4) 0.0570(17) Uani 1 1 d . . .
O3 O 0.7126(3) 0.1201(6) 0.0276(3) 0.0250(10) Uani 1 1 d . . .
O4 O 0.8710(4) 0.0969(7) 0.1363(4) 0.0475(15) Uani 1 1 d . . .
F1 F 0.9908(4) 0.2879(7) 0.0225(3) 0.0608(16) Uani 1 1 d . . .
F2 F 0.8507(4) 0.3423(6) -0.0697(3) 0.0483(12) Uani 1 1 d . . .
F3 F 0.9078(3) 0.0929(6) -0.0514(3) 0.0415(11) Uani 1 1 d . . .
F4 F 0.8963(4) 0.6890(6) 0.1358(3) 0.0595(15) Uani 1 1 d . . .
F5 F 0.9886(3) 0.4902(7) 0.1936(4) 0.0588(15) Uani 1 1 d . . .
F6 F 0.9129(4) 0.6646(6) 0.2738(3) 0.0532(14) Uani 1 1 d . . .
C1 C 0.6027(5) 0.1612(8) 0.0462(4) 0.0234(14) Uani 1 1 d . . .
C2 C 0.5408(5) 0.2510(8) -0.0160(4) 0.0227(14) Uani 1 1 d . . .
C3 C 0.4346(5) 0.2821(8) 0.0003(4) 0.0247(15) Uani 1 1 d . . .
H3 H 0.3897 0.3444 -0.0405 0.030 Uiso 1 1 calc R . .
C4 C 0.3917(5) 0.2251(8) 0.0747(4) 0.0235(14) Uani 1 1 d . . .
C5 C 0.4587(5) 0.1353(9) 0.1342(4) 0.0265(15) Uani 1 1 d . . .
H5 H 0.4301 0.0971 0.1853 0.032 Uiso 1 1 calc R . .
C6 C 0.5659(5) 0.0990(8) 0.1221(4) 0.0237(14) Uani 1 1 d . . .
C7 C 0.5843(6) 0.3093(9) -0.0979(4) 0.0300(16) Uani 1 1 d . . .
H7A H 0.6351 0.4004 -0.0848 0.045 Uiso 1 1 calc R . .
H7B H 0.5243 0.3474 -0.1385 0.045 Uiso 1 1 calc R . .
H7C H 0.6218 0.2180 -0.1240 0.045 Uiso 1 1 calc R . .
C8 C 0.2753(6) 0.2557(10) 0.0890(5) 0.0354(18) Uani 1 1 d . . .
H8A H 0.2715 0.3327 0.1373 0.053 Uiso 1 1 calc R . .
H8B H 0.2409 0.1511 0.1024 0.053 Uiso 1 1 calc R . .
H8C H 0.2377 0.3034 0.0365 0.053 Uiso 1 1 calc R . .
C9 C 0.6355(6) -0.0061(9) 0.1858(4) 0.0314(17) Uani 1 1 d . . .
H9A H 0.6870 0.0646 0.2203 0.047 Uiso 1 1 calc R . .
H9B H 0.6752 -0.0873 0.1542 0.047 Uiso 1 1 calc R . .
H9C H 0.5893 -0.0636 0.2240 0.047 Uiso 1 1 calc R . .
C10 C 0.8960(6) 0.2335(11) -0.0125(5) 0.044(2) Uani 1 1 d . . .
C11 C 0.9034(6) 0.5828(10) 0.2006(5) 0.0352(18) Uani 1 1 d . . .

loop_
_atom_site_aniso_label
_atom_site_aniso_U_11
_atom_site_aniso_U_22
_atom_site_aniso_U_33
_atom_site_aniso_U_23
_atom_site_aniso_U_13
_atom_site_aniso_U_12
S1 0.0236(8) 0.0313(10) 0.0218(8) -0.0030(7) -0.0006(6) -0.0035(7)
S2 0.0254(9) 0.0454(12) 0.0346(10) -0.0130(9) 0.0028(7) -0.0070(8)
N1 0.030(3) 0.043(4) 0.038(3) -0.008(3) 0.003(3) -0.007(3)
O1 0.027(3) 0.063(4) 0.044(3) -0.009(3) 0.001(2) 0.009(3)
O2 0.083(5) 0.049(4) 0.037(3) 0.012(3) -0.007(3) -0.019(3)
O3 0.019(2) 0.032(3) 0.024(2) -0.005(2) 0.0013(18) -0.0023(19)
O4 0.042(3) 0.048(4) 0.050(3) 0.011(3) -0.015(3) 0.004(3)
F1 0.026(2) 0.097(4) 0.061(3) -0.037(3) 0.010(2) -0.019(3)
F2 0.050(3) 0.056(3) 0.041(3) 0.005(2) 0.011(2) -0.004(2)
F3 0.039(2) 0.044(3) 0.042(2) -0.016(2) 0.0099(19) 0.002(2)
F4 0.067(4) 0.056(3) 0.057(3) 0.012(3) 0.015(3) -0.023(3)
F5 0.024(2) 0.063(3) 0.089(4) -0.028(3) 0.000(2) 0.004(2)
F6 0.050(3) 0.062(3) 0.046(3) -0.035(2) -0.004(2) -0.016(2)
C1 0.018(3) 0.025(4) 0.027(3) -0.008(3) 0.001(3) -0.004(3)
C2 0.027(3) 0.019(3) 0.022(3) -0.007(3) -0.001(3) -0.005(3)
C3 0.025(3) 0.025(4) 0.023(3) -0.003(3) -0.003(3) -0.003(3)
C4 0.023(3) 0.025(4) 0.023(3) -0.004(3) 0.004(3) -0.007(3)
C5 0.030(4) 0.030(4) 0.021(3) -0.006(3) 0.007(3) -0.008(3)
C6 0.028(4) 0.024(4) 0.018(3) -0.005(3) 0.000(3) -0.007(3)
C7 0.032(4) 0.032(4) 0.025(3) 0.003(3) 0.001(3) -0.004(3)
C8 0.024(4) 0.043(5) 0.040(4) -0.010(4) 0.006(3) -0.009(3)
C9 0.041(4) 0.028(4) 0.025(4) 0.007(3) -0.001(3) -0.003(3)
C10 0.034(4) 0.051(5) 0.048(5) -0.013(4) 0.003(4) -0.004(4)
C11 0.033(4) 0.034(4) 0.037(4) -0.011(3) -0.003(3) -0.003(3)

loop_
_atom_type_symbol
_atom_type_description
_atom_type_scat_dispersion_real
_atom_type_scat_dispersion_imag
_atom_type_scat_source
C C 0.0033 0.0016 'International Tables Vol C Tables 4.2.6.8 and 6.1.1.4'
H H 0.0000 0.0000 'International Tables Vol C Tables 4.2.6.8 and 6.1.1.4'
N N 0.0061 0.0033 'International Tables Vol C Tables 4.2.6.8 and 6.1.1.4'
O O 0.0106 0.0060 'International Tables Vol C Tables 4.2.6.8 and 6.1.1.4'
F F 0.0171 0.0103 'International Tables Vol C Tables 4.2.6.8 and 6.1.1.4'
S S 0.1246 0.1234 'International Tables Vol C Tables 4.2.6.8 and 6.1.1.4'

loop_
_geom_angle_atom_site_label_1
_geom_angle_atom_site_label_2
_geom_angle_atom_site_label_3
_geom_angle
_geom_angle_site_symmetry_1
_geom_angle_site_symmetry_3
_geom_angle_publ_flag
O2 S1 O1 121.0(4) . . ?
O2 S1 N1 114.4(4) . . ?
O1 S1 N1 106.3(3) . . ?
O2 S1 C11 106.6(4) . . ?
O1 S1 C11 105.4(4) . . ?
N1 S1 C11 100.9(3) . . ?
O4 S2 N1 123.3(4) . . ?
O4 S2 O3 111.6(3) . . ?
N1 S2 O3 108.5(3) . . ?
O4 S2 C10 105.4(4) . . ?
N1 S2 C10 105.8(4) . . ?
O3 S2 C10 99.3(3) . . ?
S2 N1 S1 127.9(4) . . ?
C1 O3 S2 120.7(4) . . ?
C2 C1 C6 125.1(6) . . ?
C2 C1 O3 116.8(6) . . ?
C6 C1 O3 118.0(6) . . ?
C1 C2 C3 116.3(6) . . ?
C1 C2 C7 122.5(6) . . ?
C3 C2 C7 121.2(6) . . ?
C2 C3 C4 122.2(6) . . ?
C2 C3 H3 118.9 . . ?
C4 C3 H3 118.9 . . ?
C5 C4 C3 118.3(6) . . ?
C5 C4 C8 120.8(6) . . ?
C3 C4 C8 120.9(6) . . ?
C4 C5 C6 122.7(6) . . ?
C4 C5 H5 118.6 . . ?
C6 C5 H5 118.6 . . ?
C5 C6 C1 115.4(6) . . ?
C5 C6 C9 121.7(6) . . ?
C1 C6 C9 122.9(6) . . ?
C2 C7 H7A 109.5 . . ?
C2 C7 H7B 109.5 . . ?
H7A C7 H7B 109.5 . . ?
C2 C7 H7C 109.5 . . ?
H7A C7 H7C 109.5 . . ?
H7B C7 H7C 109.5 . . ?
C4 C8 H8A 109.5 . . ?
C4 C8 H8B 109.5 . . ?
H8A C8 H8B 109.5 . . ?
C4 C8 H8C 109.5 . . ?
H8A C8 H8C 109.5 . . ?
H8B C8 H8C 109.5 . . ?
C6 C9 H9A 109.5 . . ?
C6 C9 H9B 109.5 . . ?
H9A C9 H9B 109.5 . . ?
C6 C9 H9C 109.5 . . ?
H9A C9 H9C 109.5 . . ?
H9B C9 H9C 109.5 . . ?
F3 C10 F1 110.3(7) . . ?
F3 C10 F2 109.0(6) . . ?
F1 C10 F2 110.9(7) . . ?
F3 C10 S2 110.3(6) . . ?
F1 C10 S2 106.1(5) . . ?
F2 C10 S2 110.2(5) . . ?
F5 C11 F6 110.6(6) . . ?
F5 C11 F4 107.9(7) . . ?
F6 C11 F4 109.0(6) . . ?
F5 C11 S1 111.0(5) . . ?
F6 C11 S1 108.5(5) . . ?
F4 C11 S1 109.7(5) . . ?

loop_
_geom_bond_atom_site_label_1
_geom_bond_atom_site_label_2
_geom_bond_distance
_geom_bond_site_symmetry_2
_geom_bond_publ_flag
S1 O2 1.396(6) . ?
S1 O1 1.409(6) . ?
S1 N1 1.625(6) . ?
S1 C11 1.836(8) . ?
S2 O4 1.440(5) . ?
S2 N1 1.493(7) . ?
S2 O3 1.554(5) . ?
S2 C10 1.825(9) . ?
O3 C1 1.458(8) . ?
F1 C10 1.326(9) . ?
F2 C10 1.337(10) . ?
F3 C10 1.303(9) . ?
F4 C11 1.321(9) . ?
F5 C11 1.308(9) . ?
F6 C11 1.312(8) . ?
C1 C2 1.385(9) . ?
C1 C6 1.397(9) . ?
C2 C3 1.388(9) . ?
C2 C7 1.503(9) . ?
C3 C4 1.394(9) . ?
C3 H3 0.9500 . ?
C4 C5 1.390(10) . ?
C4 C8 1.502(10) . ?
C5 C6 1.392(9) . ?
C5 H5 0.9500 . ?
C6 C9 1.513(9) . ?
C7 H7A 0.9800 . ?
C7 H7B 0.9800 . ?
C7 H7C 0.9800 . ?
C8 H8A 0.9800 . ?
C8 H8B 0.9800 . ?
C8 H8C 0.9800 . ?
C9 H9A 0.9800 . ?
C9 H9B 0.9800 . ?
C9 H9C 0.9800 . ?
